data_2000900
loop_
_publ_author_name
'Jones, P. G.'
'Kirby, A. J.'
'Parker, J. K.'

_publ_section_title
;
 Bond length and reactivity. The effect of \b-silicon. Structure of the
 3,5-dinitrobenzoate ester of
 <i>trans</i>-2-(dimethylphenylsilyl)cyclohexanol
;
_journal_issue 5
_journal_name_full 'Acta Crystallographica Section C'
_journal_page_first 868
_journal_page_last 871
_journal_paper_doi 10.1107/S0108270191012283
_journal_volume 48
_journal_year 1992
_chemical_formula_sum 'C21 H24 N2 O6 Si'
_chemical_formula_weight 428.52
_space_group_IT_number 2
_space_group_name_Hall '-P 1'
_space_group_name_H-M_alt 'P -1'
_symmetry_cell_setting triclinic
_symmetry_space_group_name_Hall '-P 1'
_symmetry_space_group_name_H-M 'P -1'
_cell_angle_alpha 96.32(2)
_cell_angle_beta 90.73(2)
_cell_angle_gamma 90.24(2)
_cell_formula_units_Z 4
_cell_length_a 7.9566(14)
_cell_length_b 13.110(3)
_cell_length_c 20.844(5)
_cell_volume 2160.8(8)
_diffrn_radiation_type Mo
_diffrn_radiation_wavelength 0.71069
_exptl_absorpt_coefficient_mu 0.14
_exptl_crystal_density_diffrn 1.320
_exptl_crystal_F_000 904
_cod_data_source_file ha0063.cif
_cod_data_source_block ha0063a
_cod_original_cell_volume 2157
_cod_original_formula_sum 'C21 H24 N2 O6 Si1'
_cod_database_code 2000900

loop_
_space_group_symop_id
_space_group_symop_operation_xyz
1 x,y,z
2 -x,-y,-z

loop_
_atom_site_label
_atom_site_fract_x
_atom_site_fract_y
_atom_site_fract_z
_atom_site_U_iso_or_equiv
Si(1) 1.08570(10) .27326(5) .56475(3) .0540(10)
C(1) 1.2454(3) .3786(2) .57510(10) .0720(10)
C(2) 1.1760(4) .1499(2) .58480(10) .0810(10)
C(3) .6437(3) .1678(2) .51810(10) .0460(10)
C(11) .9117(3) .3147(2) .62300(10) .0470(10)
C(12) .7536(3) .2488(2) .61980(10) .0470(10)
C(13) .6250(3) .2863(2) .66960(10) .0590(10)
C(14) .6999(4) .2912(2) .73760(10) .0680(10)
C(15) .8550(4) .3586(2) .74360(10) .0660(10)
C(16) .9825(3) .3215(2) .69320(10) .0640(10)
C(21) .5528(3) .1894(2) .45750(10) .0420(10)
C(22) .5040(3) .1062(2) .41370(10) .0500(10)
C(23) .4141(3) .1251(2) .35920(10) .0520(10)
C(24) .3713(3) .2219(2) .34580(10) .0540(10)
C(25) .4245(3) .3022(2) .38950(10) .0490(10)
C(26) .5147(3) .2884(2) .44490(10) .0460(10)
C(31) 1.0141(3) .2565(2) .47760(10) .0550(10)
C(32) 1.0016(3) .1604(2) .44170(10) .0670(10)
C(33) .9478(4) .1492(3) .3777(2) .0830(10)
C(34) .9071(4) .2334(3) .34780(10) .0850(10)
C(35) .9197(4) .3295(3) .38090(10) .0830(10)
C(36) .9714(3) .3405(2) .44560(10) .0710(10)
O(1) .6735(2) .25440(10) .55610(10) .0490(10)
O(2) .6817(2) .08350(10) .52970(10) .0650(10)
O(3) .4250(4) -.0461(2) .31890(10) .1040(10)
O(4) .2563(3) .0524(2) .27160(10) .1020(10)
O(5) .3963(3) .4757(2) .41990(10) .0920(10)
O(6) .3249(3) .4184(2) .32290(10) .1070(10)
N(1) .3594(3) .0367(2) .31340(10) .0730(10)
N(2) .3796(3) .4063(2) .37660(10) .0690(10)
Si(1') -.12826(8) .21005(5) -.02580(3) .0490(10)
C(1') -.2799(3) .1014(2) -.02270(10) .0690(10)
C(2') -.2269(3) .3203(2) -.06090(10) .0680(10)
C(3') .3274(3) .3356(2) .00750(10) .0470(10)
C(11') .0489(3) .1596(2) -.07980(10) .0440(10)
C(12') .1997(3) .2307(2) -.08370(10) .0450(10)
C(13') .3331(3) .1871(2) -.13000(10) .0560(10)
C(14') .2606(3) .1576(2) -.19780(10) .0650(10)
C(15') .1143(3) .0842(2) -.19600(10) .0640(10)
C(16') -.0192(3) .1280(2) -.14950(10) .0570(10)
C(21') .4148(3) .3282(2) .07110(10) .0440(10)
C(22') .4825(3) .4166(2) .10510(10) .0510(10)
C(23') .5628(3) .4082(2) .16370(10) .0520(10)
C(24') .5816(3) .3169(2) .18930(10) .0520(10)
C(25') .5158(3) .2308(2) .15390(10) .0470(10)
C(26') .4313(3) .2344(2) .09560(10) .0450(10)
C(31') -.0560(3) .2542(2) .05940(10) .0500(10)
C(32') -.0400(3) .3571(2) .08210(10) .0640(10)
C(33') .0149(4) .3890(3) .14460(10) .0790(10)
C(34') .0527(4) .3186(3) .18610(10) .0850(10)
C(35') .0373(4) .2158(3) .16580(10) .0790(10)
C(36') -.0162(3) .1839(2) .10310(10) .0640(10)
O(1') .2786(2) .24310(10) -.01880(10) .0490(10)
O(2') .3079(3) .41440(10) -.01560(10) .0700(10)
O(3') .6381(4) .5787(2) .17490(10) .1080(10)
O(4') .6929(3) .4929(2) .25400(10) .1040(10)
O(5') .4816(3) .0556(2) .14660(10) .1060(10)
O(6') .6139(3) .12900(10) .22980(10) .0750(10)
N(1') .6366(3) .5005(2) .20030(10) .0710(10)
N(2') .5384(3) .1309(2) .17850(10) .0630(10)
H(1A) 1.3377 .3613 .5468 ?
H(1B) 1.1949 .4411 .5645 ?
H(1C) 1.2855 .3877 .6191 ?
H(2A) 1.2638 .1291 .5550 ?
H(2B) 1.2209 .1580 .6281 ?
H(2C) 1.0891 .0985 .5813 ?
H(11) .8782 .3827 .6155 ?
H(12) .7836 .1792 .6247 ?
H(13A) .5284 .2418 .6653 ?
H(13B) .5898 .3539 .6619 ?
H(14A) .7311 .2233 .7461 ?
H(14B) .6185 .3168 .7690 ?
H(15A) .9036 .3611 .7862 ?
H(15B) .8222 .4269 .7365 ?
H(16A) 1.0793 .3657 .6972 ?
H(16B) 1.0178 .2540 .7010 ?
H(22) .5319 .0374 .4215 ?
H(24) .3079 .2330 .3077 ?
H(26) .5489 .3462 .4746 ?
H(32) 1.0331 .1011 .4623 ?
H(33) .9369 .0819 .3547 ?
H(34) .8706 .2250 .3033 ?
H(35) .8929 .3888 .3586 ?
H(36) .9786 .4077 .4691 ?
H(1A') -.3727 .1240 .0041 ?
H(1B') -.3205 .0782 -.0655 ?
H(1C') -.2236 .0461 -.0049 ?
H(2A') -.3170 .3467 -.0338 ?
H(2B') -.1438 .3730 -.0632 ?
H(2C') -.2700 .2983 -.1035 ?
H(11') .0903 .0983 -.0638 ?
H(12') .1623 .2958 -.0953 ?
H(13') .3799 .1273 -.1140 ?
H(13'') .4215 .2368 .1316 ?
H(14') .3460 .1274 -.2259 ?
H(14'') .2211 .2184 -.2149 ?
H(15') .1552 .0219 -.1813 ?
H(15'') .0671 .0679 -.2386 ?
H(16') -.0644 .1881 -.1657 ?
H(16'') -.1091 .0793 -.1481 ?
H(22') .4747 .4818 .0883 ?
H(24') .6380 .3131 .2300 ?
H(26') .3848 .1730 .0726 ?
H(32') -.0668 .4074 .0534 ?
H(33') .0258 .4608 .1593 ?
H(34') .0920 .3407 .2292 ?
H(35') .0629 .1661 .1951 ?
H(36') -.0272 .1121 .0887 ?
